data_4328520
loop_
_publ_author_name
'Ashley N. Carolan'
'Amy E. Mroz'
'Maya El Ojaimi'
'Donald G. VanDerveer'
'Randolph P. Thummel'
'Robert D. Hancock'

_publ_section_title
;
 Metal-Ion-Complexing Properties of 2-(Pyrid-2'-yl)-1,10-phenanthroline, a
 More Preorganized Analogue of Terpyridyl. A Crystallographic,
 Fluorescence, and Thermodynamic Study
;
_journal_name_full 'Inorganic Chemistry'
_journal_page_first 3007
_journal_page_last 3015
_journal_paper_doi 10.1021/ic202337v
_journal_volume 51
_journal_year 2012
_chemical_formula_sum 'C17 H13 Cd N5 O7'
_chemical_formula_weight 511.72
_chemical_name_systematic
; 
 ? 
;
_space_group_IT_number 14
_symmetry_cell_setting monoclinic
_symmetry_space_group_name_Hall '-P 2ybc'
_symmetry_space_group_name_H-M 'P 1 21/c 1'
_atom_sites_solution_hydrogens geom
_atom_sites_solution_primary direct
_atom_sites_solution_secondary difmap
_audit_creation_method SHELXL-97
_cell_angle_alpha 90.00
_cell_angle_beta 96.271(7)
_cell_angle_gamma 90.00
_cell_formula_units_Z 4
_cell_length_a 7.4940(13)
_cell_length_b 12.165(2)
_cell_length_c 20.577(4)
_cell_measurement_reflns_used 4216
_cell_measurement_temperature 168(2)
_cell_measurement_theta_max 26.3413
_cell_measurement_theta_min 2.6019
_cell_volume 1864.7(6)
_computing_cell_refinement 'CrystalClear (Rigaku/MSC,2006)'
_computing_data_collection 'CrystalClear (Rigaku/MSC,2006)'
_computing_data_reduction 'CrystalClear (Rigaku/MSC,2006)'
_computing_molecular_graphics 'SHELXTL 6.10 (Sheldrick,2008)'
_computing_publication_material 'SHELXTL 6.10 (Sheldrick,2008)'
_computing_structure_refinement 'SHELXTL 6.10 (Sheldrick,2008)'
_computing_structure_solution 'SHELXTL 6.10 (Sheldrick,2008)'
_diffrn_ambient_temperature 168(2)
_diffrn_detector_area_resol_mean 14.9365
_diffrn_measured_fraction_theta_full 0.998
_diffrn_measured_fraction_theta_max 0.998
_diffrn_measurement_details
;
scan:
    Number of images: 260
               Slice: -40.0000 - 90.0000
         Image width: 0.5000
            Exp time: 30.0000
       Rotation axis: Omega
               Omega: 0.0000
                 Chi: 45.0000
                 Phi: 0.0000
                 XTD: 27.1197
              2theta: -0.0669
scan:
    Number of images: 220
               Slice: -30.0000 - 80.0000
         Image width: 0.5000
            Exp time: 30.0000
       Rotation axis: Omega
               Omega: 0.0000
                 Chi: 45.0000
                 Phi: 90.0000
                 XTD: 27.1197
              2theta: -0.0669

;
_diffrn_measurement_device
;
Mercury 1K CCD
;
_diffrn_measurement_device_details
;
AFC8: Eulerian 3 circle
;
_diffrn_measurement_method omega
_diffrn_radiation_detector CCD
_diffrn_radiation_monochromator 'Graphite Monochromator'
_diffrn_radiation_source 'Sealed Tube'
_diffrn_radiation_type MoK\a
_diffrn_radiation_wavelength 0.71073
_diffrn_reflns_av_R_equivalents 0.0928
_diffrn_reflns_av_sigmaI/netI 0.0714
_diffrn_reflns_limit_h_max 8
_diffrn_reflns_limit_h_min -8
_diffrn_reflns_limit_k_max 14
_diffrn_reflns_limit_k_min -14
_diffrn_reflns_limit_l_max 24
_diffrn_reflns_limit_l_min -24
_diffrn_reflns_number 13456
_diffrn_reflns_reduction_process 'Lp corrections applied'
_diffrn_reflns_theta_full 25.08
_diffrn_reflns_theta_max 25.08
_diffrn_reflns_theta_min 2.60
_diffrn_standards_decay_% 0
_diffrn_standards_interval_count 0
_diffrn_standards_interval_time 0
_diffrn_standards_number 0
_exptl_absorpt_coefficient_mu 1.225
_exptl_absorpt_correction_T_max 0.9413
_exptl_absorpt_correction_T_min 0.6809
_exptl_absorpt_correction_type multi-scan
_exptl_absorpt_process_details 'Jacobson, R., (1998)'
_exptl_crystal_colour colorless
_exptl_crystal_density_diffrn 1.823
_exptl_crystal_description needle
_exptl_crystal_F_000 1016
_exptl_crystal_size_max 0.34
_exptl_crystal_size_mid 0.07
_exptl_crystal_size_min 0.05
_refine_diff_density_max 2.064
_refine_diff_density_min -0.841
_refine_diff_density_rms 0.176
_refine_ls_extinction_method none
_refine_ls_goodness_of_fit_ref 1.032
_refine_ls_hydrogen_treatment mixed
_refine_ls_matrix_type full
_refine_ls_number_parameters 274
_refine_ls_number_reflns 3293
_refine_ls_number_restraints 1
_refine_ls_restrained_S_all 1.031
_refine_ls_R_factor_all 0.1223
_refine_ls_R_factor_gt 0.0786
_refine_ls_shift/su_max 0.000
_refine_ls_shift/su_mean 0.000
_refine_ls_structure_factor_coef Fsqd
_refine_ls_weighting_details 'calc w=1/[\s^2^(Fo^2^)+(0.1166P)^2^+16.1686P] where P=(Fo^2^+2Fc^2^)/3'
_refine_ls_weighting_scheme calc
_refine_ls_wR_factor_gt 0.1957
_refine_ls_wR_factor_ref 0.2404
_reflns_number_gt 2167
_reflns_number_total 3293
_reflns_threshold_expression >2sigma(I)
_cod_data_source_file ic202337v_si_001.cif
_cod_data_source_block cdpmp
_cod_database_code 4328520

loop_
_symmetry_equiv_pos_as_xyz
'x, y, z'
'-x, y+1/2, -z+1/2'
'-x, -y, -z'
'x, -y-1/2, z-1/2'

loop_
_atom_site_label
_atom_site_type_symbol
_atom_site_fract_x
_atom_site_fract_y
_atom_site_fract_z
_atom_site_U_iso_or_equiv
_atom_site_adp_type
_atom_site_occupancy
_atom_site_symmetry_multiplicity
_atom_site_calc_flag
_atom_site_refinement_flags
Cd1 Cd 0.26325(11) 0.19632(7) 0.43718(4) 0.0437(3) Uani 1 1 d .
N2 N 0.3375(14) -0.0236(10) 0.3960(5) 0.052(3) Uani 1 1 d .
O1 O 0.3213(13) 0.0568(9) 0.3568(4) 0.063(2) Uani 1 1 d .
O2 O 0.2951(11) -0.0013(7) 0.4542(4) 0.052(2) Uani 1 1 d .
O3 O 0.3879(16) -0.1151(8) 0.3827(5) 0.078(3) Uani 1 1 d .
N3 N -0.1129(12) 0.1875(9) 0.3567(5) 0.047(2) Uani 1 1 d .
O4 O -0.0423(10) 0.1725(7) 0.4148(4) 0.0469(19) Uani 1 1 d .
O5 O -0.0208(15) 0.2081(14) 0.3146(5) 0.115(6) Uani 1 1 d .
O6 O -0.2756(12) 0.1781(10) 0.3445(4) 0.071(3) Uani 1 1 d .
O7 O 0.5695(11) 0.1772(7) 0.4636(4) 0.0459(18) Uani 1 1 d D
H7A H 0.60(2) 0.192(12) 0.502(3) 0.069 Uiso 1 1 d D
N1 N 0.1780(12) 0.1922(7) 0.5456(4) 0.0369(18) Uani 1 1 d .
C2 C 0.1351(16) 0.1026(9) 0.5763(5) 0.044(3) Uani 1 1 d .
H2 H 0.1488 0.0333 0.5551 0.053 Uiso 1 1 calc R
C3 C 0.0699(17) 0.1008(11) 0.6388(5) 0.050(3) Uani 1 1 d .
H3 H 0.0401 0.0337 0.6596 0.060 Uiso 1 1 calc R
C4 C 0.0523(17) 0.2050(10) 0.6678(6) 0.047(3) Uani 1 1 d .
H4 H 0.0061 0.2106 0.7094 0.057 Uiso 1 1 calc R
C5 C 0.1008(16) 0.2973(11) 0.6368(6) 0.048(3) Uani 1 1 d .
C6 C 0.092(3) 0.398(2) 0.6709(13) 0.131(9) Uani 1 1 d .
H6 H 0.0560 0.3998 0.7143 0.157 Uiso 1 1 calc R
C7 C 0.137(3) 0.496(2) 0.6401(13) 0.117(7) Uani 1 1 d .
H7 H 0.1344 0.5645 0.6632 0.141 Uiso 1 1 calc R
C8 C 0.1917(17) 0.4950(10) 0.5668(8) 0.059(3) Uani 1 1 d .
C9 C 0.2043(13) 0.3880(9) 0.5390(6) 0.041(2) Uani 1 1 d .
C10 C 0.1601(13) 0.2915(9) 0.5750(5) 0.037(2) Uani 1 1 d .
C11 C 0.2353(19) 0.5817(12) 0.5294(11) 0.076(5) Uani 1 1 d .
H11 H 0.2322 0.6543 0.5476 0.092 Uiso 1 1 calc R
C12 C 0.2851(17) 0.5703(12) 0.4647(12) 0.089(6) Uani 1 1 d .
H12 H 0.3160 0.6314 0.4386 0.106 Uiso 1 1 calc R
C13 C 0.2842(15) 0.4519(14) 0.4413(6) 0.060(4) Uani 1 1 d .
N14 N 0.2482(12) 0.3738(8) 0.4785(5) 0.049(2) Uani 1 1 d .
C15 C 0.3357(17) 0.4322(15) 0.3775(8) 0.071(5) Uani 1 1 d .
C16 C 0.3773(18) 0.5244(17) 0.3356(7) 0.082(6) Uani 1 1 d .
H16 H 0.3722 0.6001 0.3485 0.098 Uiso 1 1 calc R
C17 C 0.426(2) 0.490(2) 0.2742(9) 0.105(8) Uani 1 1 d .
H17 H 0.4545 0.5452 0.2437 0.126 Uiso 1 1 calc R
C18 C 0.433(2) 0.381(2) 0.2556(9) 0.091(7) Uani 1 1 d .
H18 H 0.4672 0.3591 0.2138 0.109 Uiso 1 1 calc R
C19 C 0.3882(19) 0.3032(15) 0.3017(6) 0.069(4) Uani 1 1 d .
H19 H 0.3928 0.2269 0.2902 0.083 Uiso 1 1 calc R
N20 N 0.3400(14) 0.3281(12) 0.3599(5) 0.062(3) Uani 1 1 d .

loop_
_atom_site_aniso_label
_atom_site_aniso_U_11
_atom_site_aniso_U_22
_atom_site_aniso_U_33
_atom_site_aniso_U_23
_atom_site_aniso_U_13
_atom_site_aniso_U_12
Cd1 0.0397(5) 0.0563(5) 0.0362(5) 0.0042(4) 0.0094(3) 0.0001(4)
N2 0.050(6) 0.072(7) 0.036(5) -0.004(5) 0.017(4) -0.002(5)
O1 0.069(6) 0.085(7) 0.038(5) 0.008(5) 0.014(4) -0.012(5)
O2 0.054(5) 0.057(5) 0.046(5) -0.003(4) 0.011(4) -0.005(4)
O3 0.100(8) 0.059(6) 0.083(7) -0.014(5) 0.045(6) 0.007(6)
N3 0.033(5) 0.063(6) 0.045(5) 0.002(5) 0.004(4) 0.008(4)
O4 0.039(4) 0.062(5) 0.040(4) 0.009(4) 0.005(3) 0.003(3)
O5 0.060(7) 0.224(17) 0.065(7) 0.070(9) 0.025(5) 0.015(8)
O6 0.045(5) 0.119(9) 0.049(5) -0.007(5) 0.002(4) -0.001(5)
O7 0.045(4) 0.052(5) 0.041(4) 0.006(4) 0.005(3) -0.003(4)
N1 0.038(5) 0.041(5) 0.032(4) 0.001(4) 0.006(3) 0.004(4)
C2 0.062(7) 0.036(6) 0.035(6) -0.002(5) 0.008(5) -0.002(5)
C3 0.061(8) 0.055(7) 0.036(6) 0.014(5) 0.016(5) -0.001(6)
C4 0.057(7) 0.047(7) 0.040(6) 0.004(5) 0.015(5) 0.002(5)
C5 0.048(7) 0.052(7) 0.044(6) -0.018(6) 0.004(5) -0.002(6)
C6 0.109(17) 0.14(2) 0.14(2) 0.078(19) 0.007(14) 0.000(15)
C7 0.086(14) 0.108(17) 0.16(2) 0.007(16) 0.020(14) 0.000(12)
C8 0.041(7) 0.041(7) 0.091(10) 0.000(7) -0.004(6) 0.000(5)
C9 0.022(5) 0.050(6) 0.053(6) -0.006(5) 0.005(4) -0.007(4)
C10 0.028(5) 0.045(6) 0.040(5) -0.009(5) 0.006(4) 0.000(4)
C11 0.044(8) 0.038(7) 0.144(16) 0.010(8) -0.006(9) 0.002(6)
C12 0.027(7) 0.050(8) 0.19(2) 0.031(10) -0.004(9) 0.001(6)
C13 0.023(5) 0.112(11) 0.047(7) 0.034(7) 0.009(5) 0.025(6)
N14 0.032(5) 0.053(6) 0.063(6) 0.017(5) 0.008(4) 0.002(4)
C15 0.032(7) 0.096(12) 0.086(10) 0.050(9) 0.008(6) 0.010(7)
C16 0.041(7) 0.139(16) 0.065(9) 0.057(10) 0.004(6) -0.010(8)
C17 0.061(10) 0.17(2) 0.088(13) 0.090(15) 0.008(9) -0.016(12)
C18 0.050(9) 0.16(2) 0.068(10) 0.062(12) 0.015(7) 0.010(11)
C19 0.061(8) 0.106(12) 0.042(7) 0.032(7) 0.013(6) 0.012(8)
N20 0.042(6) 0.096(10) 0.048(6) 0.034(6) 0.011(5) 0.014(6)

loop_
_atom_type_symbol
_atom_type_description
_atom_type_scat_dispersion_real
_atom_type_scat_dispersion_imag
_atom_type_scat_source
C C 0.0033 0.0016 'International Tables Vol C Tables 4.2.6.8 and 6.1.1.4'
H H 0.0000 0.0000 'International Tables Vol C Tables 4.2.6.8 and 6.1.1.4'
N N 0.0061 0.0033 'International Tables Vol C Tables 4.2.6.8 and 6.1.1.4'
Cd Cd -0.8075 1.2024 'International Tables Vol C Tables 4.2.6.8 and 6.1.1.4'
O O 0.0106 0.0060 'International Tables Vol C Tables 4.2.6.8 and 6.1.1.4'

loop_
_geom_angle_atom_site_label_1
_geom_angle_atom_site_label_2
_geom_angle_atom_site_label_3
_geom_angle
O4 Cd1 O7 166.8(3)
O4 Cd1 N14 95.9(3)
O7 Cd1 N14 95.4(3)
O4 Cd1 N20 105.1(3)
O7 Cd1 N20 85.3(3)
N14 Cd1 N20 69.1(4)
O4 Cd1 N1 79.8(3)
O7 Cd1 N1 98.0(3)
N14 Cd1 N1 69.5(3)
N20 Cd1 N1 138.6(4)
O4 Cd1 O2 89.1(3)
O7 Cd1 O2 77.7(3)
N14 Cd1 O2 150.5(3)
N20 Cd1 O2 137.4(4)
N1 Cd1 O2 82.9(3)
O4 Cd1 O1 91.4(3)
O7 Cd1 O1 81.0(3)
N14 Cd1 O1 155.7(3)
N20 Cd1 O1 86.6(4)
N1 Cd1 O1 134.8(3)
O2 Cd1 O1 52.4(3)
O3 N2 O1 125.1(10)
O3 N2 O2 120.7(11)
O1 N2 O2 114.2(10)
N2 O1 Cd1 96.7(6)
N2 O2 Cd1 95.9(7)
O5 N3 O6 120.9(10)
O5 N3 O4 120.1(10)
O6 N3 O4 118.9(10)
N3 O4 Cd1 118.2(6)
Cd1 O7 H7A 113(10)
C2 N1 C10 118.6(9)
C2 N1 Cd1 124.7(7)
C10 N1 Cd1 116.5(7)
N1 C2 C3 124.8(11)
N1 C2 H2 117.6
C3 C2 H2 117.6
C4 C3 C2 115.2(10)
C4 C3 H3 122.4
C2 C3 H3 122.4
C5 C4 C3 119.9(10)
C5 C4 H4 120.0
C3 C4 H4 120.0
C4 C5 C10 120.9(11)
C4 C5 C6 116.9(13)
C10 C5 C6 122.1(15)
C7 C6 C5 119(2)
C7 C6 H6 120.6
C5 C6 H6 120.6
C6 C7 C8 121(2)
C6 C7 H7 119.5
C8 C7 H7 119.5
C11 C8 C9 116.5(15)
C11 C8 C7 128.7(16)
C9 C8 C7 114.7(14)
N14 C9 C8 121.8(11)
N14 C9 C10 117.8(10)
C8 C9 C10 120.4(11)
N1 C10 C5 120.5(10)
N1 C10 C9 116.9(9)
C5 C10 C9 122.6(10)
C8 C11 C12 123.6(15)
C8 C11 H11 118.2
C12 C11 H11 118.2
C11 C12 C13 113.3(14)
C11 C12 H12 123.4
C13 C12 H12 123.4
N14 C13 C15 121.8(15)
N14 C13 C12 120.9(14)
C15 C13 C12 117.2(15)
C13 N14 C9 123.9(12)
C13 N14 Cd1 116.9(10)
C9 N14 Cd1 119.3(8)
N20 C15 C13 115.5(13)
N20 C15 C16 123.9(16)
C13 C15 C16 120.5(17)
C17 C16 C15 112.9(19)
C17 C16 H16 123.5
C15 C16 H16 123.5
C18 C17 C16 123.5(15)
C18 C17 H17 118.2
C16 C17 H17 118.2
C17 C18 C19 115.9(18)
C17 C18 H18 122.0
C19 C18 H18 122.0
N20 C19 C18 124.6(19)
N20 C19 H19 117.7
C18 C19 H19 117.7
C15 N20 C19 119.1(13)
C15 N20 Cd1 116.7(9)
C19 N20 Cd1 124.2(12)

loop_
_geom_bond_atom_site_label_1
_geom_bond_atom_site_label_2
_geom_bond_distance
Cd1 O4 2.304(8)
Cd1 O7 2.311(8)
Cd1 N14 2.327(11)
Cd1 N20 2.373(11)
Cd1 N1 2.388(8)
Cd1 O2 2.438(9)
Cd1 O1 2.442(10)
N2 O3 1.217(14)
N2 O1 1.265(14)
N2 O2 1.301(12)
N3 O5 1.192(13)
N3 O6 1.224(13)
N3 O4 1.268(12)
O7 H7A 0.82(5)
N1 C2 1.318(14)
N1 C10 1.364(13)
C2 C3 1.423(15)
C2 H2 0.9600
C3 C4 1.414(17)
C3 H3 0.9600
C4 C5 1.361(17)
C4 H4 0.9600
C5 C10 1.393(16)
C5 C6 1.42(3)
C6 C7 1.41(3)
C6 H6 0.9600
C7 C8 1.61(3)
C7 H7 0.9600
C8 C11 1.37(2)
C8 C9 1.428(17)
C9 N14 1.333(15)
C9 C10 1.446(16)
C11 C12 1.43(3)
C11 H11 0.9600
C12 C13 1.52(2)
C12 H12 0.9600
C13 N14 1.268(16)
C13 C15 1.43(2)
C15 N20 1.32(2)
C15 C16 1.47(2)
C16 C17 1.42(3)
C16 H16 0.9600
C17 C18 1.39(3)
C17 H17 0.9600
C18 C19 1.40(2)
C18 H18 0.9600
C19 N20 1.323(18)
C19 H19 0.9600

loop_
_geom_torsion_atom_site_label_1
_geom_torsion_atom_site_label_2
_geom_torsion_atom_site_label_3
_geom_torsion_atom_site_label_4
_geom_torsion
O3 N2 O1 Cd1 -171.5(11)
O2 N2 O1 Cd1 8.4(10)
O4 Cd1 O1 N2 -92.9(7)
O7 Cd1 O1 N2 76.3(7)
N14 Cd1 O1 N2 159.4(7)
N20 Cd1 O1 N2 162.1(7)
N1 Cd1 O1 N2 -16.0(9)
O2 Cd1 O1 N2 -5.1(6)
O3 N2 O2 Cd1 171.5(11)
O1 N2 O2 Cd1 -8.4(10)
O4 Cd1 O2 N2 97.5(6)
O7 Cd1 O2 N2 -83.0(6)
N14 Cd1 O2 N2 -162.1(7)
N20 Cd1 O2 N2 -14.0(8)
N1 Cd1 O2 N2 177.2(7)
O1 Cd1 O2 N2 5.0(6)
O5 N3 O4 Cd1 3.6(17)
O6 N3 O4 Cd1 -178.0(9)
O7 Cd1 O4 N3 -112.5(13)
N14 Cd1 O4 N3 98.6(8)
N20 Cd1 O4 N3 28.7(9)
N1 Cd1 O4 N3 166.4(8)
O2 Cd1 O4 N3 -110.6(8)
O1 Cd1 O4 N3 -58.2(8)
O4 Cd1 N1 C2 75.9(9)
O7 Cd1 N1 C2 -90.9(9)
N14 Cd1 N1 C2 176.3(10)
N20 Cd1 N1 C2 177.1(8)
O2 Cd1 N1 C2 -14.4(9)
O1 Cd1 N1 C2 -5.8(11)
O4 Cd1 N1 C10 -98.8(7)
O7 Cd1 N1 C10 94.3(7)
N14 Cd1 N1 C10 1.5(7)
N20 Cd1 N1 C10 2.4(10)
O2 Cd1 N1 C10 170.8(7)
O1 Cd1 N1 C10 179.5(6)
C10 N1 C2 C3 0.2(17)
Cd1 N1 C2 C3 -174.5(9)
N1 C2 C3 C4 0.0(18)
C2 C3 C4 C5 -1.6(18)
C3 C4 C5 C10 3.0(19)
C3 C4 C5 C6 -175.5(14)
C4 C5 C6 C7 -178.5(17)
C10 C5 C6 C7 3(3)
C5 C6 C7 C8 2(3)
C6 C7 C8 C11 178.6(17)
C6 C7 C8 C9 -5(2)
C11 C8 C9 N14 -3.0(17)
C7 C8 C9 N14 179.8(12)
C11 C8 C9 C10 -179.7(11)
C7 C8 C9 C10 3.1(16)
C2 N1 C10 C5 1.2(15)
Cd1 N1 C10 C5 176.3(8)
C2 N1 C10 C9 -178.5(10)
Cd1 N1 C10 C9 -3.4(11)
C4 C5 C10 N1 -2.8(17)
C6 C5 C10 N1 175.7(14)
C4 C5 C10 C9 176.8(11)
C6 C5 C10 C9 -5(2)
N14 C9 C10 N1 4.1(14)
C8 C9 C10 N1 -179.1(10)
N14 C9 C10 C5 -175.6(10)
C8 C9 C10 C5 1.3(16)
C9 C8 C11 C12 2(2)
C7 C8 C11 C12 178.9(15)
C8 C11 C12 C13 0(2)
C11 C12 C13 N14 -2.4(17)
C11 C12 C13 C15 -178.8(11)
C15 C13 N14 C9 178.1(10)
C12 C13 N14 C9 1.9(17)
C15 C13 N14 Cd1 -1.4(14)
C12 C13 N14 Cd1 -177.7(8)
C8 C9 N14 C13 0.9(17)
C10 C9 N14 C13 177.7(10)
C8 C9 N14 Cd1 -179.5(8)
C10 C9 N14 Cd1 -2.7(12)
O4 Cd1 N14 C13 -103.0(8)
O7 Cd1 N14 C13 83.8(8)
N20 Cd1 N14 C13 0.9(8)
N1 Cd1 N14 C13 -179.7(9)
O2 Cd1 N14 C13 158.3(7)
O1 Cd1 N14 C13 3.8(13)
O4 Cd1 N14 C9 77.4(8)
O7 Cd1 N14 C9 -95.8(8)
N20 Cd1 N14 C9 -178.7(9)
N1 Cd1 N14 C9 0.7(7)
O2 Cd1 N14 C9 -21.2(12)
O1 Cd1 N14 C9 -175.8(7)
N14 C13 C15 N20 1.1(18)
C12 C13 C15 N20 177.5(11)
N14 C13 C15 C16 -179.8(11)
C12 C13 C15 C16 -3.4(17)
N20 C15 C16 C17 -0.9(19)
C13 C15 C16 C17 -180.0(12)
C15 C16 C17 C18 0(2)
C16 C17 C18 C19 0(2)
C17 C18 C19 N20 0(2)
C13 C15 N20 C19 -179.3(11)
C16 C15 N20 C19 2(2)
C13 C15 N20 Cd1 -0.2(15)
C16 C15 N20 Cd1 -179.3(9)
C18 C19 N20 C15 -1(2)
C18 C19 N20 Cd1 179.8(11)
O4 Cd1 N20 C15 90.4(10)
O7 Cd1 N20 C15 -97.9(10)
N14 Cd1 N20 C15 -0.3(9)
N1 Cd1 N20 C15 -1.2(12)
O2 Cd1 N20 C15 -164.1(8)
O1 Cd1 N20 C15 -179.1(10)
O4 Cd1 N20 C19 -90.6(11)
O7 Cd1 N20 C19 81.1(10)
N14 Cd1 N20 C19 178.7(11)
N1 Cd1 N20 C19 177.9(9)
O2 Cd1 N20 C19 14.9(13)
O1 Cd1 N20 C19 -0.1(10)
